data_1563934
loop_
_publ_author_name
'Bejan, Dana'
'Bahrin, Lucian Gabriel'
'Shova, Sergiu'
'Sardaru, Monica'
'Clima, Lilia'
'Nicolescu, Alina'
'Marangoci, Narcisa'
'Lozan, Vasile'
'Janiak, Christoph'

_publ_section_title
;
 Spontaneous resolution of non-centrosymmetric coordination polymers of
 zinc(II) with achiral imidazole-biphenyl-carboxylate ligands
;
_journal_name_full 'Inorganica Chimica Acta'
_journal_page_first 275
_journal_page_last 283
_journal_paper_doi 10.1016/j.ica.2018.05.024
_journal_volume 482
_journal_year 2018
_chemical_formula_moiety 'C13 H9 I N2'
_chemical_formula_sum 'C13 H9 I N2'
_chemical_formula_weight 320.12
_space_group_crystal_system monoclinic
_space_group_IT_number 14
_space_group_name_Hall '-P 2ybc'
_space_group_name_H-M_alt 'P 1 21/c 1'
_atom_sites_solution_hydrogens geom
_atom_sites_solution_primary dual
_atom_sites_solution_secondary difmap
_cell_angle_alpha 90.00
_cell_angle_beta 92.937(5)
_cell_angle_gamma 90.00
_cell_formula_units_Z 4
_cell_length_a 6.4196(4)
_cell_length_b 10.8844(7)
_cell_length_c 16.7899(10)
_cell_measurement_reflns_used 1465
_cell_measurement_temperature 293(2)
_cell_measurement_theta_max 28.4370
_cell_measurement_theta_min 2.2210
_cell_volume 1171.63(13)
_computing_molecular_graphics 'Olex2 (Dolomanov et al., 2009)'
_computing_publication_material 'Olex2 (Dolomanov et al., 2009)'
_computing_structure_refinement 'ShelXL (Sheldrick, 2015)'
_computing_structure_solution 'ShelXT (Sheldrick, 2015)'
_diffrn_ambient_temperature 293(2)
_diffrn_measured_fraction_theta_full 0.998
_diffrn_measured_fraction_theta_max 0.998
_diffrn_measurement_device_type 'Xcalibur, Eos'
_diffrn_measurement_method '\w scans'
_diffrn_radiation_monochromator graphite
_diffrn_radiation_type MoK\a
_diffrn_radiation_wavelength 0.71073
_diffrn_reflns_av_R_equivalents 0.0323
_diffrn_reflns_av_unetI/netI 0.0427
_diffrn_reflns_limit_h_max 5
_diffrn_reflns_limit_h_min -7
_diffrn_reflns_limit_k_max 12
_diffrn_reflns_limit_k_min -12
_diffrn_reflns_limit_l_max 19
_diffrn_reflns_limit_l_min -19
_diffrn_reflns_number 5155
_diffrn_reflns_theta_full 25.03
_diffrn_reflns_theta_max 25.03
_diffrn_reflns_theta_min 2.23
_diffrn_source 'fine-focus sealed tube'
_diffrn_standards_decay_% 1
_diffrn_standards_interval_count 50
_diffrn_standards_interval_time 20
_diffrn_standards_number 10
_exptl_absorpt_coefficient_mu 2.705
_exptl_absorpt_correction_T_max 1.00000
_exptl_absorpt_correction_T_min 0.36918
_exptl_absorpt_correction_type multi-scan
_exptl_absorpt_process_details sadabs
_exptl_crystal_colour 'clear light colourless'
_exptl_crystal_colour_lustre clear
_exptl_crystal_colour_modifier light
_exptl_crystal_colour_primary colourless
_exptl_crystal_density_diffrn 1.815
_exptl_crystal_density_method 'not measured'
_exptl_crystal_description prism
_exptl_crystal_F_000 616
_exptl_crystal_size_max 0.45
_exptl_crystal_size_mid 0.12
_exptl_crystal_size_min 0.08
_refine_diff_density_max 0.589
_refine_diff_density_min -0.612
_refine_diff_density_rms 0.093
_refine_ls_extinction_method none
_refine_ls_goodness_of_fit_ref 1.054
_refine_ls_hydrogen_treatment constr
_refine_ls_matrix_type full
_refine_ls_number_parameters 145
_refine_ls_number_reflns 2061
_refine_ls_number_restraints 0
_refine_ls_restrained_S_all 1.054
_refine_ls_R_factor_all 0.0416
_refine_ls_R_factor_gt 0.0326
_refine_ls_shift/su_max 0.000
_refine_ls_shift/su_mean 0.000
_refine_ls_structure_factor_coef Fsqd
_refine_ls_weighting_details 'calc w=1/[\s^2^(Fo^2^)+(0.0287P)^2^+0.1134P] where P=(Fo^2^+2Fc^2^)/3'
_refine_ls_weighting_scheme calc
_refine_ls_wR_factor_gt 0.0679
_refine_ls_wR_factor_ref 0.0720
_reflns_number_gt 1752
_reflns_number_total 2061
_reflns_threshold_expression >2sigma(I)
_cod_data_source_file ICA-2018-482-275.cif
_cod_data_source_block shi_3659_beda
_cod_original_cell_volume 1171.63(12)
_cod_database_code 1563934
_olex2_refinement_description
;
1. Fixed Uiso
 At 1.2 times of:
  All C(H) groups
2.a Aromatic/amide H refined with riding coordinates:
 C2(H2), C3(H3), C5(H5), C6(H6), C7(H7), C9(H9), C10(H10), C11(H11), C12(H12)
;

loop_
_space_group_symop_id
_space_group_symop_operation_xyz
1 'x, y, z'
2 '-x, y+1/2, -z+1/2'
3 '-x, -y, -z'
4 'x, -y-1/2, z-1/2'

loop_
_atom_site_label
_atom_site_type_symbol
_atom_site_fract_x
_atom_site_fract_y
_atom_site_fract_z
_atom_site_U_iso_or_equiv
_atom_site_adp_type
_atom_site_occupancy
_atom_site_calc_flag
_atom_site_disorder_assembly
_atom_site_disorder_group
_atom_site_refinement_flags_posn
I1 I 0.04906(5) 0.16107(3) 0.308004(19) 0.04455(13) Uani 1 d . . .
N1 N 0.7097(4) 0.5711(3) 0.39124(18) 0.0245(7) Uani 1 d . . .
N2 N 1.0161(5) 0.6544(3) 0.4311(2) 0.0341(9) Uani 1 d . . .
C1 C 0.2739(6) 0.2970(3) 0.3352(2) 0.0247(9) Uani 1 d . . .
C2 C 0.2834(6) 0.3983(4) 0.2860(2) 0.0292(9) Uani 1 d . . .
H2 H 0.1934 0.4053 0.2410 0.035 Uiso 1 calc . . R
C3 C 0.4287(5) 0.4891(4) 0.3044(2) 0.0286(9) Uani 1 d . . .
H3 H 0.4377 0.5579 0.2718 0.034 Uiso 1 calc . . R
C4 C 0.5605(5) 0.4768(3) 0.3718(2) 0.0228(8) Uani 1 d . . .
C5 C 0.5530(6) 0.3744(3) 0.4200(2) 0.0268(9) Uani 1 d . . .
H5 H 0.6437 0.3667 0.4647 0.032 Uiso 1 calc . . R
C6 C 0.4084(6) 0.2829(3) 0.4009(2) 0.0303(9) Uani 1 d . . .
H6 H 0.4026 0.2126 0.4322 0.036 Uiso 1 calc . . R
C7 C 0.9162(6) 0.5539(4) 0.4127(2) 0.0289(9) Uani 1 d . . .
H7 H 0.9793 0.4770 0.4139 0.035 Uiso 1 calc . . R
C8 C 0.8666(5) 0.7468(4) 0.4217(2) 0.0248(9) Uani 1 d . . .
C9 C 0.8841(6) 0.8730(4) 0.4353(2) 0.0322(10) Uani 1 d . . .
H9 H 1.0118 0.9082 0.4508 0.039 Uiso 1 calc . . R
C10 C 0.7086(6) 0.9434(4) 0.4252(2) 0.0343(10) Uani 1 d . . .
H10 H 0.7174 1.0276 0.4341 0.041 Uiso 1 calc . . R
C11 C 0.5166(6) 0.8915(4) 0.4016(2) 0.0335(10) Uani 1 d . . .
H11 H 0.3999 0.9421 0.3961 0.040 Uiso 1 calc . . R
C12 C 0.4944(6) 0.7676(4) 0.3862(2) 0.0279(9) Uani 1 d . . .
H12 H 0.3665 0.7335 0.3698 0.033 Uiso 1 calc . . R
C13 C 0.6726(5) 0.6968(3) 0.3965(2) 0.0233(8) Uani 1 d . . .

loop_
_atom_site_aniso_label
_atom_site_aniso_U_11
_atom_site_aniso_U_22
_atom_site_aniso_U_33
_atom_site_aniso_U_23
_atom_site_aniso_U_13
_atom_site_aniso_U_12
I1 0.0454(2) 0.0389(2) 0.0488(2) -0.00283(14) -0.00256(14) -0.02086(13)
N1 0.0226(16) 0.0242(19) 0.0267(18) 0.0019(14) 0.0007(14) -0.0047(13)
N2 0.0269(18) 0.041(2) 0.034(2) 0.0034(16) -0.0033(15) -0.0064(16)
C1 0.028(2) 0.021(2) 0.026(2) -0.0062(17) 0.0026(16) -0.0083(16)
C2 0.032(2) 0.028(2) 0.026(2) -0.0004(18) -0.0053(17) -0.0058(18)
C3 0.032(2) 0.025(2) 0.029(2) 0.0051(17) -0.0033(17) -0.0014(18)
C4 0.0244(19) 0.021(2) 0.023(2) -0.0024(16) 0.0040(16) -0.0013(16)
C5 0.031(2) 0.028(2) 0.021(2) 0.0031(17) -0.0021(17) -0.0033(17)
C6 0.038(2) 0.021(2) 0.032(2) 0.0042(18) 0.0010(18) -0.0026(18)
C7 0.027(2) 0.031(2) 0.029(2) 0.0050(18) -0.0003(17) -0.0040(18)
C8 0.0225(19) 0.030(2) 0.022(2) 0.0006(17) 0.0021(16) -0.0071(16)
C9 0.036(2) 0.033(2) 0.028(2) -0.0028(18) -0.0004(18) -0.0162(19)
C10 0.048(3) 0.025(2) 0.030(2) -0.0048(18) 0.005(2) -0.010(2)
C11 0.038(2) 0.029(2) 0.035(2) 0.0029(19) 0.0102(19) -0.0002(19)
C12 0.026(2) 0.032(2) 0.026(2) 0.0002(18) 0.0008(17) -0.0074(18)
C13 0.024(2) 0.027(2) 0.020(2) 0.0027(16) 0.0042(15) -0.0073(16)

loop_
_atom_type_symbol
_atom_type_description
_atom_type_scat_dispersion_real
_atom_type_scat_dispersion_imag
_atom_type_scat_source
C C 0.0033 0.0016 'International Tables Vol C Tables 4.2.6.8 and 6.1.1.4'
H H 0.0000 0.0000 'International Tables Vol C Tables 4.2.6.8 and 6.1.1.4'
I I -0.4742 1.8119 'International Tables Vol C Tables 4.2.6.8 and 6.1.1.4'
N N 0.0061 0.0033 'International Tables Vol C Tables 4.2.6.8 and 6.1.1.4'

loop_
_geom_angle_atom_site_label_1
_geom_angle_atom_site_label_2
_geom_angle_atom_site_label_3
_geom_angle
_geom_angle_site_symmetry_1
_geom_angle_site_symmetry_3
C7 N1 C4 126.1(3) . .
C7 N1 C13 106.5(3) . .
C13 N1 C4 127.3(3) . .
C7 N2 C8 104.6(3) . .
C2 C1 I1 118.8(3) . .
C6 C1 I1 119.5(3) . .
C6 C1 C2 121.7(3) . .
C1 C2 H2 120.5 . .
C1 C2 C3 119.1(3) . .
C3 C2 H2 120.5 . .
C2 C3 H3 120.3 . .
C2 C3 C4 119.3(4) . .
C4 C3 H3 120.3 . .
C3 C4 N1 119.4(3) . .
C5 C4 N1 119.3(3) . .
C5 C4 C3 121.3(3) . .
C4 C5 H5 120.4 . .
C4 C5 C6 119.2(4) . .
C6 C5 H5 120.4 . .
C1 C6 C5 119.4(4) . .
C1 C6 H6 120.3 . .
C5 C6 H6 120.3 . .
N1 C7 H7 123.0 . .
N2 C7 N1 114.0(3) . .
N2 C7 H7 123.0 . .
N2 C8 C9 130.0(3) . .
N2 C8 C13 110.5(3) . .
C9 C8 C13 119.5(4) . .
C8 C9 H9 120.9 . .
C10 C9 C8 118.2(4) . .
C10 C9 H9 120.9 . .
C9 C10 H10 119.3 . .
C9 C10 C11 121.3(4) . .
C11 C10 H10 119.3 . .
C10 C11 H11 119.0 . .
C12 C11 C10 122.0(4) . .
C12 C11 H11 119.0 . .
C11 C12 H12 121.8 . .
C11 C12 C13 116.4(3) . .
C13 C12 H12 121.8 . .
N1 C13 C8 104.3(3) . .
C12 C13 N1 133.0(3) . .
C12 C13 C8 122.5(4) . .

loop_
_geom_bond_atom_site_label_1
_geom_bond_atom_site_label_2
_geom_bond_distance
_geom_bond_site_symmetry_2
I1 C1 2.101(3) .
N1 C4 1.431(4) .
N1 C7 1.368(4) .
N1 C13 1.392(5) .
N2 C7 1.298(5) .
N2 C8 1.393(5) .
C1 C2 1.382(5) .
C1 C6 1.373(5) .
C2 H2 0.9300 .
C2 C3 1.384(5) .
C3 H3 0.9300 .
C3 C4 1.385(5) .
C4 C5 1.379(5) .
C5 H5 0.9300 .
C5 C6 1.388(5) .
C6 H6 0.9300 .
C7 H7 0.9300 .
C8 C9 1.396(5) .
C8 C13 1.404(5) .
C9 H9 0.9300 .
C9 C10 1.366(6) .
C10 H10 0.9300 .
C10 C11 1.395(5) .
C11 H11 0.9300 .
C11 C12 1.380(6) .
C12 H12 0.9300 .
C12 C13 1.383(5) .

loop_
_geom_torsion_atom_site_label_1
_geom_torsion_atom_site_label_2
_geom_torsion_atom_site_label_3
_geom_torsion_atom_site_label_4
_geom_torsion
_geom_torsion_site_symmetry_1
_geom_torsion_site_symmetry_2
_geom_torsion_site_symmetry_3
_geom_torsion_site_symmetry_4
I1 C1 C2 C3 178.8(3) . . . .
I1 C1 C6 C5 -178.2(3) . . . .
N1 C4 C5 C6 -179.9(3) . . . .
N2 C8 C9 C10 -176.7(4) . . . .
N2 C8 C13 N1 0.2(4) . . . .
N2 C8 C13 C12 176.9(3) . . . .
C1 C2 C3 C4 -0.2(6) . . . .
C2 C1 C6 C5 2.2(6) . . . .
C2 C3 C4 N1 -179.5(3) . . . .
C2 C3 C4 C5 1.4(6) . . . .
C3 C4 C5 C6 -0.8(6) . . . .
C4 N1 C7 N2 -176.8(3) . . . .
C4 N1 C13 C8 176.6(3) . . . .
C4 N1 C13 C12 0.4(6) . . . .
C4 C5 C6 C1 -1.0(6) . . . .
C6 C1 C2 C3 -1.6(6) . . . .
C7 N1 C4 C3 -133.2(4) . . . .
C7 N1 C4 C5 45.8(5) . . . .
C7 N1 C13 C8 -0.1(4) . . . .
C7 N1 C13 C12 -176.3(4) . . . .
C7 N2 C8 C9 178.1(4) . . . .
C7 N2 C8 C13 -0.2(4) . . . .
C8 N2 C7 N1 0.1(4) . . . .
C8 C9 C10 C11 -0.2(6) . . . .
C9 C8 C13 N1 -178.3(3) . . . .
C9 C8 C13 C12 -1.6(6) . . . .
C9 C10 C11 C12 -1.0(6) . . . .
C10 C11 C12 C13 0.9(6) . . . .
C11 C12 C13 N1 176.0(4) . . . .
C11 C12 C13 C8 0.4(6) . . . .
C13 N1 C4 C3 50.7(5) . . . .
C13 N1 C4 C5 -130.3(4) . . . .
C13 N1 C7 N2 0.0(4) . . . .
C13 C8 C9 C10 1.5(6) . . . .
